data_7102993
loop_
_publ_author_name
'Christopher Braddock, D'
'Bhuva, Roshni'
'P\'erez-Fuertes, Yolanda'
'Pouwer, Rebecca'
'Roberts, Craig A'
'Ruggiero, Andrea'
'Stokes, Elaine S E'
'White, Andrew J P'

_publ_section_title
;
 The stereochemical course of bromoetherification of enynes.
;
_journal_issue 12
_journal_name_full 'Chemical communications (Cambridge, England)'
_journal_page_first 1419
_journal_page_last 1421
_journal_paper_doi 10.1039/b800054a
_journal_year 2008
_chemical_formula_moiety 'C14 H16 Br N O3 S'
_chemical_formula_sum 'C14 H16 Br N O3 S'
_chemical_formula_weight 358.25
_chemical_name_systematic
;
?
;
_space_group_IT_number 14
_symmetry_cell_setting monoclinic
_symmetry_space_group_name_Hall '-P 2ybc'
_symmetry_space_group_name_H-M 'P 1 21/c 1'
_atom_sites_solution_hydrogens geom
_atom_sites_solution_primary direct
_atom_sites_solution_secondary difmap
_audit_creation_method SHELXL-97
_cell_angle_alpha 90.00
_cell_angle_beta 98.488(13)
_cell_angle_gamma 90.00
_cell_formula_units_Z 4
_cell_length_a 17.481(2)
_cell_length_b 10.1393(16)
_cell_length_c 8.799(2)
_cell_measurement_reflns_used 13706
_cell_measurement_temperature 173(2)
_cell_measurement_theta_max 70.7181
_cell_measurement_theta_min 2.5535
_cell_volume 1542.5(5)
_computing_cell_refinement 'CrysAlis RED, Oxford Diffraction Ltd'
_computing_data_collection 'CrysAlis CCD, Oxford Diffraction Ltd'
_computing_data_reduction 'CrysAlis RED, Oxford Diffraction Ltd'
_computing_molecular_graphics 'Bruker SHELXTL'
_computing_publication_material 'Bruker SHELXTL'
_computing_structure_refinement 'SHELXL-97 (Sheldrick, 1997)'
_computing_structure_solution 'SHELXS-97 (Sheldrick, 1990)'
_diffrn_ambient_temperature 173(2)
_diffrn_detector_area_resol_mean 8.2556
_diffrn_measured_fraction_theta_full 0.993
_diffrn_measured_fraction_theta_max 0.993
_diffrn_measurement_device_type 'OD Xcalibur PX Ultra'
_diffrn_measurement_method 'phi and omega scans'
_diffrn_radiation_monochromator graphite
_diffrn_radiation_source 'Enhance Ultra (Cu) X-ray Source'
_diffrn_radiation_type CuK\a
_diffrn_radiation_wavelength 1.54248
_diffrn_reflns_av_R_equivalents 0.0497
_diffrn_reflns_av_sigmaI/netI 0.0200
_diffrn_reflns_limit_h_max 21
_diffrn_reflns_limit_h_min -17
_diffrn_reflns_limit_k_max 12
_diffrn_reflns_limit_k_min -12
_diffrn_reflns_limit_l_max 10
_diffrn_reflns_limit_l_min -10
_diffrn_reflns_number 34903
_diffrn_reflns_theta_full 71.06
_diffrn_reflns_theta_max 71.06
_diffrn_reflns_theta_min 2.56
_exptl_absorpt_coefficient_mu 4.959
_exptl_absorpt_correction_T_max 1.11543
_exptl_absorpt_correction_T_min 0.60598
_exptl_absorpt_correction_type multi-scan
_exptl_absorpt_process_details
;
CrysAlis RED, Oxford Diffraction Ltd.,
Version 1.171.30.2 (release 11-05-2006 CrysAlis171 .NET)
(compiled May 11 2006,17:41:17)
Empirical absorption correction using spherical harmonics,
implemented in SCALE3 ABSPACK scaling algorithm.
;
_exptl_crystal_colour Colourless
_exptl_crystal_density_diffrn 1.543
_exptl_crystal_density_method 'not measured'
_exptl_crystal_description needles
_exptl_crystal_F_000 728
_exptl_crystal_size_max 0.18
_exptl_crystal_size_mid 0.05
_exptl_crystal_size_min 0.05
_refine_diff_density_max 0.352
_refine_diff_density_min -0.537
_refine_diff_density_rms 0.067
_refine_ls_extinction_coef 0.00149(19)
_refine_ls_extinction_expression Fc^*^=kFc[1+0.001xFc^2^\l^3^/sin(2\q)]^-1/4^
_refine_ls_extinction_method SHELXL
_refine_ls_goodness_of_fit_ref 1.116
_refine_ls_hydrogen_treatment constr
_refine_ls_matrix_type full
_refine_ls_number_parameters 220
_refine_ls_number_reflns 2968
_refine_ls_number_restraints 64
_refine_ls_restrained_S_all 1.116
_refine_ls_R_factor_all 0.0686
_refine_ls_R_factor_gt 0.0588
_refine_ls_shift/su_max 0.000
_refine_ls_shift/su_mean 0.000
_refine_ls_structure_factor_coef Fsqd
_refine_ls_weighting_details 'calc w=1/[\s^2^(Fo^2^)+(0.0345P)^2^+3.7805P] where P=(Fo^2^+2Fc^2^)/3'
_refine_ls_weighting_scheme calc
_refine_ls_wR_factor_gt 0.1411
_refine_ls_wR_factor_ref 0.1442
_reflns_number_gt 2449
_reflns_number_total 2968
_reflns_threshold_expression >2sigma(I)
_cod_data_source_file b800054a.txt
_cod_data_source_block Compound_21
_cod_depositor_comments
;
The following automatic conversions were performed:
'_symmetry_cell_setting' value 'Monoclinic' changed to 'monoclinic'
according to '/home/saulius/struct/CIF-dictionaries/cif_core.dic'
dictionary named 'cif_core.dic' version 2.4.1 from 2010-06-29.

Automatic conversion script
Id: cif_fix_enum 1527 2010-12-29 10:47:43Z saulius 
;
_cod_original_sg_symbol_H-M P2(1)/c
_cod_database_code 7102993

loop_
_symmetry_equiv_pos_as_xyz
'x, y, z'
'-x, y+1/2, -z+1/2'
'-x, -y, -z'
'x, -y-1/2, z-1/2'

loop_
_atom_site_label
_atom_site_type_symbol
_atom_site_fract_x
_atom_site_fract_y
_atom_site_fract_z
_atom_site_U_iso_or_equiv
_atom_site_adp_type
_atom_site_occupancy
_atom_site_symmetry_multiplicity
_atom_site_calc_flag
_atom_site_refinement_flags
_atom_site_disorder_assembly
_atom_site_disorder_group
O1 O 0.5941(2) 0.2656(4) 0.7705(4) 0.0716(10) Uani 1 1 d . . .
C2 C 0.6470(3) 0.1927(5) 0.6945(5) 0.0639(13) Uani 1 1 d D A .
H2A H 0.6283 0.1913 0.5815 0.077 Uiso 1 1 calc R . .
C3 C 0.7269(3) 0.2541(5) 0.7241(5) 0.0587(12) Uani 1 1 d . . .
H3A H 0.7470 0.2518 0.8354 0.070 Uiso 1 1 calc R . .
H3B H 0.7630 0.2042 0.6689 0.070 Uiso 1 1 calc R . .
N4 N 0.7211(2) 0.3908(4) 0.6699(4) 0.0533(9) Uani 1 1 d . . .
C5 C 0.6657(3) 0.4674(5) 0.7455(6) 0.0631(12) Uani 1 1 d . . .
H5A H 0.6613 0.5582 0.7038 0.076 Uiso 1 1 calc R . .
H5B H 0.6837 0.4725 0.8574 0.076 Uiso 1 1 calc R . .
C6 C 0.5880(3) 0.3991(7) 0.7155(7) 0.0762(16) Uani 1 1 d . . .
H6A H 0.5502 0.4477 0.7679 0.091 Uiso 1 1 calc R . .
H6B H 0.5689 0.3994 0.6039 0.091 Uiso 1 1 calc R . .
C7 C 0.6469(4) 0.0564(7) 0.7566(6) 0.0840(18) Uani 1 1 d D . .
H7A H 0.6418 0.0464 0.8620 0.101 Uiso 0.710(4) 1 calc PR A 1
H7B H 0.6732 0.0377 0.8579 0.101 Uiso 0.150(3) 1 d PR B 2
H7C H 0.6424 0.0456 0.8621 0.101 Uiso 0.140(5) 1 d PR C 3
C8 C 0.6531(6) -0.0492(7) 0.6778(10) 0.061(2) Uani 0.710(4) 1 d PDU A 1
C9 C 0.6575(5) -0.1544(8) 0.5901(8) 0.064(2) Uani 0.710(4) 1 d PDU A 1
H9A H 0.7065 -0.1930 0.5838 0.077 Uiso 0.710(4) 1 calc PR A 1
Br Br 0.56846(18) -0.2275(3) 0.4791(2) 0.0794(6) Uani 0.710(4) 1 d PDU A 1
C8' C 0.6102(17) -0.0380(19) 0.675(3) 0.073(8) Uiso 0.150(3) 1 d PDU A 2
C9' C 0.5696(13) -0.128(3) 0.588(4) 0.083(8) Uiso 0.150(3) 1 d PDU A 2
H9'A H 0.5148 -0.1318 0.5801 0.100 Uiso 0.150(3) 1 calc PR B 2
Br' Br 0.6224(5) -0.2465(6) 0.4803(10) 0.130(3) Uani 0.150(3) 1 d PDU A 2
C8" C 0.652(2) -0.048(2) 0.674(5) 0.065(9) Uiso 0.140(5) 1 d PDU A 3
C9" C 0.6531(16) -0.1623(17) 0.600(2) 0.066(9) Uiso 0.140(5) 1 d PDU A 3
H9"A H 0.7009 -0.1993 0.5820 0.080 Uiso 0.140(5) 1 calc PR C 3
Br" Br 0.5605(8) -0.2495(13) 0.5330(19) 0.097(4) Uani 0.140(5) 1 d PDU A 3
S10 S 0.80272(7) 0.46737(12) 0.65390(12) 0.0531(3) Uani 1 1 d . . .
O11 O 0.84719(19) 0.3772(3) 0.5778(3) 0.0617(9) Uani 1 1 d . . .
O12 O 0.7825(2) 0.5934(3) 0.5872(3) 0.0625(9) Uani 1 1 d . . .
C13 C 0.8502(2) 0.4922(5) 0.8430(5) 0.0496(10) Uani 1 1 d . . .
C14 C 0.8932(3) 0.3898(5) 0.9183(5) 0.0572(11) Uani 1 1 d . . .
H14A H 0.9005 0.3095 0.8667 0.069 Uiso 1 1 calc R . .
C15 C 0.9252(3) 0.4082(5) 1.0707(5) 0.0606(12) Uani 1 1 d . . .
H15A H 0.9552 0.3393 1.1230 0.073 Uiso 1 1 calc R . .
C16 C 0.9150(3) 0.5224(5) 1.1480(5) 0.0548(11) Uani 1 1 d . . .
C17 C 0.8732(3) 0.6238(5) 1.0704(5) 0.0606(12) Uani 1 1 d . . .
H17A H 0.8669 0.7045 1.1218 0.073 Uiso 1 1 calc R . .
C18 C 0.8403(3) 0.6086(5) 0.9177(5) 0.0552(11) Uani 1 1 d . . .
H18A H 0.8112 0.6783 0.8653 0.066 Uiso 1 1 calc R . .
C19 C 0.9491(3) 0.5372(6) 1.3153(5) 0.0716(15) Uani 1 1 d . . .
H19A H 0.9095 0.5169 1.3799 0.107 Uiso 1 1 calc R . .
H19B H 0.9671 0.6280 1.3347 0.107 Uiso 1 1 calc R . .
H19C H 0.9927 0.4763 1.3398 0.107 Uiso 1 1 calc R . .

loop_
_atom_site_aniso_label
_atom_site_aniso_U_11
_atom_site_aniso_U_22
_atom_site_aniso_U_33
_atom_site_aniso_U_23
_atom_site_aniso_U_13
_atom_site_aniso_U_12
O1 0.067(2) 0.088(3) 0.062(2) -0.0118(19) 0.0179(17) -0.018(2)
C2 0.075(3) 0.074(3) 0.043(2) -0.005(2) 0.010(2) -0.020(3)
C3 0.067(3) 0.065(3) 0.045(2) -0.005(2) 0.010(2) -0.010(2)
N4 0.059(2) 0.060(2) 0.0418(18) -0.0047(17) 0.0098(16) -0.0093(18)
C5 0.064(3) 0.070(3) 0.056(3) -0.009(2) 0.013(2) -0.004(3)
C6 0.060(3) 0.098(5) 0.072(3) -0.011(3) 0.013(3) -0.006(3)
C7 0.101(4) 0.101(5) 0.051(3) -0.002(3) 0.015(3) -0.037(4)
C8 0.062(4) 0.074(5) 0.048(4) 0.008(3) 0.009(3) -0.014(4)
C9 0.055(4) 0.085(5) 0.054(4) 0.010(4) 0.015(3) -0.004(4)
Br 0.0838(11) 0.0791(12) 0.0728(9) -0.0165(8) 0.0028(8) -0.0228(9)
Br' 0.098(5) 0.096(4) 0.220(8) 0.066(5) 0.097(5) 0.030(3)
Br" 0.073(5) 0.073(4) 0.134(10) 0.009(6) -0.019(6) -0.008(3)
S10 0.0617(7) 0.0577(7) 0.0412(5) -0.0023(5) 0.0122(5) -0.0067(5)
O11 0.071(2) 0.068(2) 0.0508(17) -0.0092(15) 0.0234(15) -0.0078(17)
O12 0.079(2) 0.061(2) 0.0474(17) 0.0042(15) 0.0072(15) -0.0083(17)
C13 0.050(2) 0.056(3) 0.044(2) -0.0017(19) 0.0090(18) -0.005(2)
C14 0.062(3) 0.054(3) 0.057(3) -0.002(2) 0.011(2) -0.006(2)
C15 0.052(3) 0.072(3) 0.058(3) 0.014(2) 0.007(2) -0.006(2)
C16 0.050(2) 0.070(3) 0.045(2) 0.002(2) 0.0086(19) -0.007(2)
C17 0.062(3) 0.072(3) 0.049(2) -0.014(2) 0.012(2) -0.004(2)
C18 0.060(3) 0.054(3) 0.051(2) 0.000(2) 0.008(2) 0.002(2)
C19 0.071(3) 0.095(4) 0.047(2) 0.000(3) 0.004(2) -0.009(3)

loop_
_atom_type_symbol
_atom_type_description
_atom_type_scat_dispersion_real
_atom_type_scat_dispersion_imag
_atom_type_scat_source
C C 0.0181 0.0091 'International Tables Vol C Tables 4.2.6.8 and 6.1.1.4'
H H 0.0000 0.0000 'International Tables Vol C Tables 4.2.6.8 and 6.1.1.4'
N N 0.0311 0.0180 'International Tables Vol C Tables 4.2.6.8 and 6.1.1.4'
O O 0.0492 0.0322 'International Tables Vol C Tables 4.2.6.8 and 6.1.1.4'
S S 0.3331 0.5567 'International Tables Vol C Tables 4.2.6.8 and 6.1.1.4'
Br Br -0.6763 1.2805 'International Tables Vol C Tables 4.2.6.8 and 6.1.1.4'

loop_
_geom_angle_atom_site_label_1
_geom_angle_atom_site_label_2
_geom_angle_atom_site_label_3
_geom_angle
_geom_angle_site_symmetry_1
_geom_angle_site_symmetry_3
_geom_angle_publ_flag
C2 O1 C6 110.7(4) . . ?
O1 C2 C7 105.9(4) . . ?
O1 C2 C3 110.6(4) . . ?
C7 C2 C3 111.7(5) . . ?
N4 C3 C2 108.3(4) . . ?
C3 N4 C5 111.7(4) . . ?
C3 N4 S10 117.0(3) . . ?
C5 N4 S10 115.2(3) . . ?
N4 C5 C6 108.3(4) . . ?
O1 C6 C5 110.6(5) . . ?
C8 C7 C8" 2(2) . . ?
C8 C7 C8' 33.9(13) . . ?
C8" C7 C8' 33(2) . . ?
C8 C7 C2 124.8(6) . . ?
C8" C7 C2 123.4(19) . . ?
C8' C7 C2 120.6(14) . . ?
C7 C8 C9 176.8(9) . . ?
C8 C9 Br 120.6(6) . . ?
C7 C8' C9' 176(3) . . ?
C8' C9' Br' 118.4(18) . . ?
C7 C8" C9" 174(4) . . ?
C8" C9" Br" 119.6(19) . . ?
O12 S10 O11 119.9(2) . . ?
O12 S10 N4 107.0(2) . . ?
O11 S10 N4 106.1(2) . . ?
O12 S10 C13 108.2(2) . . ?
O11 S10 C13 108.7(2) . . ?
N4 S10 C13 106.20(19) . . ?
C18 C13 C14 120.7(4) . . ?
C18 C13 S10 120.0(4) . . ?
C14 C13 S10 119.2(4) . . ?
C15 C14 C13 118.2(5) . . ?
C16 C15 C14 122.1(5) . . ?
C15 C16 C17 118.8(4) . . ?
C15 C16 C19 120.5(5) . . ?
C17 C16 C19 120.7(5) . . ?
C16 C17 C18 120.6(5) . . ?
C13 C18 C17 119.6(5) . . ?

loop_
_geom_bond_atom_site_label_1
_geom_bond_atom_site_label_2
_geom_bond_distance
_geom_bond_site_symmetry_2
_geom_bond_publ_flag
O1 C2 1.425(6) . ?
O1 C6 1.436(7) . ?
C2 C7 1.486(8) . ?
C2 C3 1.517(7) . ?
C3 N4 1.464(6) . ?
N4 C5 1.474(6) . ?
N4 S10 1.649(4) . ?
C5 C6 1.513(7) . ?
C7 C8 1.289(9) . ?
C7 C8" 1.295(17) . ?
C7 C8' 1.305(14) . ?
C8 C9 1.326(10) . ?
C9 Br 1.865(8) . ?
C8' C9' 1.332(17) . ?
C9' Br' 1.855(18) . ?
C8" C9" 1.330(16) . ?
C9" Br" 1.864(18) . ?
S10 O12 1.429(4) . ?
S10 O11 1.429(3) . ?
S10 C13 1.764(4) . ?
C13 C18 1.375(6) . ?
C13 C14 1.391(6) . ?
C14 C15 1.388(6) . ?
C15 C16 1.368(7) . ?
C16 C17 1.383(7) . ?
C16 C19 1.512(6) . ?
C17 C18 1.389(6) . ?
